data_2003125
loop_
_publ_author_name
'Streltsov, V. A.'
'Ishizawa, N.'

_publ_section_title
;
 Synchrotron X-ray study of the electron density in <i>R</i>FeO~3~
 (<i>R</i> = Nd, Dy)
;
_journal_issue 1
_journal_name_full 'Acta Crystallographica Section B'
_journal_page_first 1
_journal_page_last 7
_journal_paper_doi 10.1107/S0108768198005400
_journal_volume 55
_journal_year 1999
_chemical_formula_sum 'Dy Fe O3'
_chemical_formula_weight 266.35
_space_group_IT_number 62
_symmetry_cell_setting orthorhombic
_symmetry_space_group_name_Hall '-P 2ac 2n'
_symmetry_space_group_name_H-M 'P n m a'
_audit_creation_method from_xtal_archive_file_using_CIFIO
_cell_angle_alpha 90.000(12)
_cell_angle_beta 90.000(12)
_cell_angle_gamma 90.000(12)
_cell_formula_units_Z 4
_cell_length_a 5.5957(8)
_cell_length_b 7.6290(9)
_cell_length_c 5.3009(11)
_cell_measurement_reflns_used 12
_cell_measurement_temperature 293
_cell_measurement_theta_max 49.35
_cell_measurement_theta_min 42.14
_cell_volume 226.29(6)
_computing_data_reduction xtal_DIFDAT_ADDREF_SORTRF_ABSORB
_computing_molecular_graphics xtal
_computing_publication_material xtal_CIFIO
_computing_structure_refinement xtal_CRYLSQ
_computing_structure_solution xtal
_diffrn_ambient_temperature 293
_diffrn_measurement_device bl14a_4-circle
_diffrn_measurement_method \w-2\q
_diffrn_radiation_monochromator si(111)
_diffrn_radiation_source photon_factory_bl14a
_diffrn_radiation_type xray_vertical_wiggler
_diffrn_radiation_wavelength 0.84
_diffrn_reflns_av_R_equivalents .054
_diffrn_reflns_av_sigmaI/netI .022
_diffrn_reflns_limit_h_max 12
_diffrn_reflns_limit_h_min -12
_diffrn_reflns_limit_k_max 16
_diffrn_reflns_limit_k_min -16
_diffrn_reflns_limit_l_max 4
_diffrn_reflns_limit_l_min -11
_diffrn_reflns_number 4384
_diffrn_reflns_theta_max 67.48
_diffrn_reflns_theta_min 5.54
_diffrn_standards_decay_% 4
_diffrn_standards_interval_count 94
_diffrn_standards_number 6
_exptl_absorpt_coefficient_mu 58.69
_exptl_absorpt_correction_T_max 0.5865
_exptl_absorpt_correction_T_min 0.5134
_exptl_absorpt_correction_type analytical
_exptl_crystal_colour Red
_exptl_crystal_density_diffrn 7.818
_exptl_crystal_description Rectangular
_exptl_crystal_F_000 464
_exptl_crystal_size_max 0.18x10^-5^
_refine_diff_density_max 8.074
_refine_diff_density_min -4.604
_refine_ls_abs_structure_details none
_refine_ls_abs_structure_Flack 0
_refine_ls_extinction_coef r*<\s(r*)
_refine_ls_extinction_method 'Larson (1970)'
_refine_ls_goodness_of_fit_all 3.263
_refine_ls_goodness_of_fit_obs 3.263
_refine_ls_matrix_type full
_refine_ls_number_constraints 0
_refine_ls_number_parameters 28
_refine_ls_number_reflns 1141
_refine_ls_number_restraints 0
_refine_ls_R_factor_all .038
_refine_ls_R_factor_obs .038
_refine_ls_shift/esd_max 0.00009
_refine_ls_shift/esd_mean 0
_refine_ls_structure_factor_coef F
_refine_ls_weighting_details w=1/\s^2^(F)
_refine_ls_weighting_scheme calc
_refine_ls_wR_factor_all .04
_refine_ls_wR_factor_obs .04
_reflns_number_observed 1141
_reflns_number_total 1141
_reflns_observed_criterion I>2\s(I)
_cod_data_source_file sh0113.cif
_cod_data_source_block dyfeo3
_cod_depositor_comments
;
The following automatic conversions were performed:

'_refine_ls_weighting_scheme' value 'w=1/\s^2^(F)' was changed to
'calc'. New tag '_refine_ls_weighting_details' was created. The value
of the new tag was set to 'w=1/\s^2^(F)'.

Automatic conversion script
Id: cif_fix_values 3143 2015-03-26 13:38:13Z robertas 
;
_cod_original_formula_sum 'Dy1 Fe1 O3'
_cod_database_code 2003125
_cod_database_fobs_code 2003125

loop_
_symmetry_equiv_pos_as_xyz
+x,+y,+z
1/2-x,-y,1/2+z
1/2+x,1/2-y,1/2-z
-x,1/2+y,-z
-x,-y,-z
1/2+x,+y,1/2-z
1/2-x,1/2+y,1/2+z
+x,1/2-y,+z

loop_
_atom_site_aniso_label
_atom_site_aniso_U_11
_atom_site_aniso_U_22
_atom_site_aniso_U_33
_atom_site_aniso_U_12
_atom_site_aniso_U_13
_atom_site_aniso_U_23
Dy .00683(8) .00767(8) .00899(10) .00000 -.00055(7) .00000
Fe .0074(2) .0060(2) .0080(3) .00050(17) .0004(2) .0000(2)
O1 .0106(15) .0044(11) .0133(18) .00000 -.0029(13) .00000
O2 .0085(10) .0091(9) .0092(11) -.0012(8) -.0015(8) .0009(8)

loop_
_atom_site_label
_atom_site_fract_x
_atom_site_fract_y
_atom_site_fract_z
_atom_site_U_iso_or_equiv
_atom_site_thermal_displace_type
_atom_site_calc_flag
_atom_site_calc_attached_atom
Dy .06665(5) .25000 -.01725(5) .00783(9) Uani ? ?
Fe .00000 .00000 .50000 .0071(2) Uani ? ?
O1 .4626(9) .25000 .1081(10) .0094(15) Uani ? ?
O2 -.3033(6) -.0557(4) .3075(6) .0090(10) Uani ? ?

loop_
_atom_type_symbol
_atom_type_description
_atom_type_scat_dispersion_real
_atom_type_scat_dispersion_imag
_atom_type_scat_source
Dy ? -.335022 5.846 Int_Tables_Vol_IV_Tables_2.2B_and_2.3.1
Fe ? .372986 1.146 Int_Tables_Vol_IV_Tables_2.2B_and_2.3.1
O ? .015991 .008972 Int_Tables_Vol_IV_Tables_2.2B_and_2.3.1
